data_7115234
loop_
_publ_author_name
'Christensen, Christian A.'
'Bryce, Martin R.'
'Batsanov, Andrei S.'
'Howard, Judith A. K.'
'Jeppesen, Jan O.'
'Becher, Jan'

_publ_section_title
;
 The first Diels--Alder reaction of a
 9,10-bis(1,3-dithiol-2-ylidene)-9,10-dihydroanthracene derivative:
 synthesis and crystal structure of a novel donor--\p--anthraquinone diad
;
_journal_issue 23
_journal_name_full 'Chemical Communications'
_journal_page_first 2433
_journal_paper_doi 10.1039/a907768e
_journal_year 1999
_chemical_formula_sum 'C44 H40 O2 S6'
_chemical_formula_weight 793.12
_chemical_melting_point 502.6(5)
_chemical_name_systematic
; 
 ? 
;
_space_group_IT_number 2
_symmetry_cell_setting triclinic
_symmetry_space_group_name_Hall '-P 1'
_symmetry_space_group_name_H-M 'P -1'
_atom_sites_solution_hydrogens geom
_atom_sites_solution_primary direct
_atom_sites_solution_secondary difmap
_audit_creation_method SHELXL-97
_cell_angle_alpha 94.16(1)
_cell_angle_beta 94.13(1)
_cell_angle_gamma 99.06(1)
_cell_formula_units_Z 2
_cell_length_a 9.925(2)
_cell_length_b 12.940(3)
_cell_length_c 15.319(5)
_cell_measurement_reflns_used 589
_cell_measurement_temperature 120(2)
_cell_measurement_theta_max 24
_cell_measurement_theta_min 12
_cell_volume 1930.8(9)
_computing_cell_refinement 'Bruker SMART'
_computing_data_collection 'Bruker SMART'
_computing_data_reduction 'Bruker SHELXTL'
_computing_molecular_graphics 'Bruker SHELXTL'
_computing_publication_material 'Bruker SHELXTL'
_computing_structure_refinement 'SHELXL-97 (Sheldrick, 1997)'
_computing_structure_solution 'SHELXS-97 (Sheldrick, 1990)'
_diffrn_ambient_temperature 120(2)
_diffrn_detector_area_resol_mean 8
_diffrn_measured_fraction_theta_full 0.994
_diffrn_measured_fraction_theta_max 0.994
_diffrn_measurement_device_type 'SMART 1K CCD area detector'
_diffrn_measurement_method 'omega scans'
_diffrn_radiation_monochromator graphite
_diffrn_radiation_source 'fine-focus sealed tube'
_diffrn_radiation_type MoK\a
_diffrn_radiation_wavelength 0.71073
_diffrn_reflns_av_R_equivalents 0.0445
_diffrn_reflns_av_sigmaI/netI 0.0727
_diffrn_reflns_limit_h_max 11
_diffrn_reflns_limit_h_min -11
_diffrn_reflns_limit_k_max 15
_diffrn_reflns_limit_k_min -15
_diffrn_reflns_limit_l_max 17
_diffrn_reflns_limit_l_min -18
_diffrn_reflns_number 13240
_diffrn_reflns_theta_full 25.00
_diffrn_reflns_theta_max 25.00
_diffrn_reflns_theta_min 2.00
_diffrn_standards_decay_% 0
_exptl_absorpt_coefficient_mu 0.392
_exptl_absorpt_correction_T_max 0.9858
_exptl_absorpt_correction_T_min 0.8835
_exptl_absorpt_correction_type none
_exptl_absorpt_process_details 'numerical integration correction negligible'
_exptl_crystal_colour purple
_exptl_crystal_density_diffrn 1.364
_exptl_crystal_density_method 'not measured'
_exptl_crystal_description plate
_exptl_crystal_F_000 832
_exptl_crystal_size_max 0.55
_exptl_crystal_size_mid 0.20
_exptl_crystal_size_min 0.04
_refine_diff_density_max 0.321
_refine_diff_density_min -0.311
_refine_diff_density_rms 0.057
_refine_ls_extinction_method none
_refine_ls_goodness_of_fit_ref 0.947
_refine_ls_hydrogen_treatment refall
_refine_ls_matrix_type full
_refine_ls_number_parameters 629
_refine_ls_number_reflns 6762
_refine_ls_number_restraints 0
_refine_ls_restrained_S_all 0.947
_refine_ls_R_factor_all 0.0761
_refine_ls_R_factor_gt 0.0394
_refine_ls_shift/su_max 0.014
_refine_ls_shift/su_mean 0.001
_refine_ls_structure_factor_coef Fsqd
_refine_ls_weighting_details 'calc w=1/[\s^2^(Fo^2^)+(0.0397P)^2^+0.0000P] where P=(Fo^2^+2Fc^2^)/3'
_refine_ls_weighting_scheme calc
_refine_ls_wR_factor_gt 0.0759
_refine_ls_wR_factor_ref 0.0860
_reflns_number_gt 4525
_reflns_number_total 6762
_reflns_threshold_expression >2sigma(I)
_cod_data_source_file 907768e.txt
_cod_data_source_block (10)
_cod_depositor_comments
;
The following automatic conversions were performed:

'_chemical_melting_point' value '229-230 deg.C' was changed to
'502.6(5)' - it was converted from degrees Celsius(C) to Kelvins(K),
the average value was taken and precision was
estimated.

'_symmetry_cell_setting' value 'Triclinic' changed to
'triclinic' according to
/usr/data/users/saulius/automatic-downloads/retrospective/RSC/lib/dictionaries/cif_core.dic
dictionary named 'cif_core.dic' version 2.4.2 from 2011-04-26.

Automatic conversion script
Id: cif_fix_values 2281 2013-09-26 08:29:07Z andrius 
;
_cod_original_sg_symbol_H-M 'P-1   '
_cod_database_code 7115234

loop_
_symmetry_equiv_pos_as_xyz
'x, y, z'
'-x, -y, -z'

loop_
_atom_site_label
_atom_site_type_symbol
_atom_site_fract_x
_atom_site_fract_y
_atom_site_fract_z
_atom_site_U_iso_or_equiv
_atom_site_adp_type
_atom_site_occupancy
_atom_site_symmetry_multiplicity
_atom_site_calc_flag
S1 S 0.30878(7) 0.54504(5) 0.12221(4) 0.01908(17) Uani 1 1 d
S2 S 0.53966(7) 0.43195(5) 0.10516(5) 0.01992(17) Uani 1 1 d
S3 S -0.00704(7) 0.18244(5) 0.35898(4) 0.01990(17) Uani 1 1 d
S4 S 0.22808(7) 0.06787(5) 0.35859(4) 0.01880(17) Uani 1 1 d
S5 S 0.49087(8) 0.75684(5) 0.16131(5) 0.02497(19) Uani 1 1 d
S6 S 0.75409(8) 0.62251(6) 0.13966(5) 0.02845(19) Uani 1 1 d
O1 O -0.0825(2) 0.23837(15) 0.70157(12) 0.0295(5) Uani 1 1 d
O2 O 0.3289(2) 0.01605(15) 0.70487(12) 0.0280(5) Uani 1 1 d
C1 C 0.0464(3) 0.3765(2) 0.07216(17) 0.0189(6) Uani 1 1 d
H1 H 0.090(2) 0.4282(18) 0.0338(15) 0.011(6) Uiso 1 1 d
C2 C -0.0945(3) 0.3610(2) 0.07350(18) 0.0211(6) Uani 1 1 d
H2 H -0.149(3) 0.3975(18) 0.0384(15) 0.011(6) Uiso 1 1 d
C3 C -0.1594(3) 0.2844(2) 0.12241(19) 0.0217(6) Uani 1 1 d
H3 H -0.254(3) 0.274(2) 0.1259(17) 0.026(8) Uiso 1 1 d
C4 C -0.0815(3) 0.2243(2) 0.17027(17) 0.0168(6) Uani 1 1 d
H4 H -0.126(3) 0.169(2) 0.2031(16) 0.021(7) Uiso 1 1 d
C5 C 0.3111(3) 0.0522(2) 0.17044(17) 0.0185(6) Uani 1 1 d
H5 H 0.265(2) 0.0036(18) 0.2015(15) 0.008(6) Uiso 1 1 d
C6 C 0.4211(3) 0.0322(2) 0.12461(18) 0.0210(6) Uani 1 1 d
H6 H 0.452(3) -0.037(2) 0.1276(16) 0.020(7) Uiso 1 1 d
C7 C 0.4833(3) 0.1073(2) 0.07382(18) 0.0213(6) Uani 1 1 d
H7 H 0.555(3) 0.0921(19) 0.0399(16) 0.019(7) Uiso 1 1 d
C8 C 0.4356(3) 0.2020(2) 0.06937(18) 0.0185(6) Uani 1 1 d
H8 H 0.470(3) 0.251(2) 0.0305(17) 0.024(8) Uiso 1 1 d
C9 C 0.2764(3) 0.32645(19) 0.11594(16) 0.0151(6) Uani 1 1 d
C10 C 0.1480(3) 0.17350(18) 0.21689(16) 0.0149(6) Uani 1 1 d
C11 C 0.0613(3) 0.23953(19) 0.17042(16) 0.0156(6) Uani 1 1 d
C12 C 0.1270(3) 0.31754(19) 0.12010(16) 0.0158(6) Uani 1 1 d
C13 C 0.3289(3) 0.22555(19) 0.11725(16) 0.0154(6) Uani 1 1 d
C14 C 0.2637(3) 0.14820(19) 0.16930(16) 0.0149(6) Uani 1 1 d
C15 C 0.3614(3) 0.42016(19) 0.11358(16) 0.0159(6) Uani 1 1 d
C16 C 0.4743(3) 0.62000(19) 0.14308(16) 0.0175(6) Uani 1 1 d
C17 C 0.5803(3) 0.5676(2) 0.13433(17) 0.0201(6) Uani 1 1 d
C18 C 0.1249(3) 0.14367(19) 0.29833(17) 0.0167(6) Uani 1 1 d
C19 C 0.0577(3) 0.15060(19) 0.46104(17) 0.0187(6) Uani 1 1 d
C20 C 0.1673(3) 0.09574(19) 0.46126(16) 0.0168(6) Uani 1 1 d
C21 C 0.3985(3) 0.7754(2) 0.25868(19) 0.0260(7) Uani 1 1 d
H211 H 0.403(3) 0.850(2) 0.2645(19) 0.044(9) Uiso 1 1 d
H212 H 0.305(3) 0.7460(19) 0.2447(16) 0.017(7) Uiso 1 1 d
C22 C 0.4609(3) 0.7400(2) 0.34199(19) 0.0231(7) Uani 1 1 d
H221 H 0.558(3) 0.768(2) 0.3495(18) 0.028(8) Uiso 1 1 d
H222 H 0.459(3) 0.661(2) 0.3368(16) 0.023(7) Uiso 1 1 d
C23 C 0.3891(4) 0.7715(3) 0.4219(2) 0.0314(8) Uani 1 1 d
H231 H 0.391(3) 0.850(2) 0.4273(18) 0.036(8) Uiso 1 1 d
H232 H 0.291(4) 0.739(3) 0.410(2) 0.058(11) Uiso 1 1 d
C24 C 0.4445(4) 0.7359(3) 0.5081(2) 0.0297(7) Uani 1 1 d
H241 H 0.440(3) 0.658(2) 0.5020(17) 0.028(8) Uiso 1 1 d
H242 H 0.537(3) 0.766(2) 0.5169(19) 0.037(9) Uiso 1 1 d
C25 C 0.3692(5) 0.7669(3) 0.5864(2) 0.0475(10) Uani 1 1 d
H251 H 0.269(4) 0.737(3) 0.574(3) 0.080(14) Uiso 1 1 d
H252 H 0.378(3) 0.842(3) 0.591(2) 0.056(11) Uiso 1 1 d
C26 C 0.4218(5) 0.7310(4) 0.6730(3) 0.0523(11) Uani 1 1 d
H261 H 0.424(4) 0.647(3) 0.666(2) 0.074(12) Uiso 1 1 d
H262 H 0.375(5) 0.749(3) 0.718(3) 0.091(17) Uiso 1 1 d
H263 H 0.518(4) 0.755(3) 0.686(2) 0.071(14) Uiso 1 1 d
C27 C 0.8205(3) 0.5600(2) 0.2334(2) 0.0292(7) Uani 1 1 d
H271 H 0.805(3) 0.484(2) 0.2199(18) 0.033(8) Uiso 1 1 d
H272 H 0.912(3) 0.588(2) 0.2386(17) 0.022(8) Uiso 1 1 d
C28 C 0.7544(3) 0.5849(2) 0.3167(2) 0.0288(7) Uani 1 1 d
H281 H 0.657(3) 0.551(2) 0.3095(16) 0.022(7) Uiso 1 1 d
H282 H 0.764(3) 0.664(2) 0.3237(19) 0.046(9) Uiso 1 1 d
C29 C 0.8197(4) 0.5438(3) 0.3974(2) 0.0354(8) Uani 1 1 d
H291 H 0.915(3) 0.576(2) 0.4071(19) 0.039(9) Uiso 1 1 d
H292 H 0.815(3) 0.465(3) 0.3858(19) 0.046(9) Uiso 1 1 d
C30 C 0.7477(4) 0.5671(3) 0.4800(2) 0.0350(8) Uani 1 1 d
H301 H 0.750(3) 0.643(2) 0.4865(17) 0.032(8) Uiso 1 1 d
H302 H 0.643(3) 0.531(2) 0.4703(19) 0.043(9) Uiso 1 1 d
C31 C 0.8112(4) 0.5305(3) 0.5638(2) 0.0465(10) Uani 1 1 d
H311 H 0.807(3) 0.451(3) 0.553(2) 0.054(10) Uiso 1 1 d
H312 H 0.910(3) 0.563(2) 0.572(2) 0.047(10) Uiso 1 1 d
C32 C 0.7384(6) 0.5555(4) 0.6442(3) 0.0602(13) Uani 1 1 d
H321 H 0.730(4) 0.632(3) 0.652(2) 0.064(12) Uiso 1 1 d
H322 H 0.781(4) 0.531(3) 0.690(3) 0.086(16) Uiso 1 1 d
H323 H 0.638(4) 0.523(3) 0.635(2) 0.062(12) Uiso 1 1 d
C33 C 0.0001(3) 0.1773(2) 0.53960(19) 0.0214(7) Uani 1 1 d
H33 H -0.061(3) 0.214(2) 0.5411(19) 0.038(10) Uiso 1 1 d
C34 C 0.0577(3) 0.1454(2) 0.61871(17) 0.0205(6) Uani 1 1 d
C35 C 0.0001(3) 0.1774(2) 0.70168(18) 0.0236(7) Uani 1 1 d
C36 C 0.0485(3) 0.1357(2) 0.78404(18) 0.0217(6) Uani 1 1 d
C37 C -0.0110(3) 0.1568(2) 0.86169(19) 0.0261(7) Uani 1 1 d
H37 H -0.081(3) 0.1935(18) 0.8592(15) 0.009(7) Uiso 1 1 d
C38 C 0.0372(3) 0.1223(2) 0.9393(2) 0.0309(8) Uani 1 1 d
H38 H 0.000(3) 0.139(2) 0.9928(19) 0.034(9) Uiso 1 1 d
C39 C 0.1460(3) 0.0667(2) 0.9399(2) 0.0297(8) Uani 1 1 d
H39 H 0.173(3) 0.047(2) 0.9918(19) 0.029(8) Uiso 1 1 d
C40 C 0.2066(3) 0.0460(2) 0.86358(19) 0.0247(7) Uani 1 1 d
H40 H 0.281(3) 0.0098(19) 0.8631(16) 0.013(7) Uiso 1 1 d
C41 C 0.1585(3) 0.07932(19) 0.78499(18) 0.0210(6) Uani 1 1 d
C42 C 0.2261(3) 0.0578(2) 0.70343(18) 0.0221(6) Uani 1 1 d
C43 C 0.1668(3) 0.0899(2) 0.61926(17) 0.0196(6) Uani 1 1 d
C44 C 0.2258(3) 0.0640(2) 0.54018(18) 0.0211(6) Uani 1 1 d
H44 H 0.292(3) 0.026(2) 0.5397(17) 0.024(8) Uiso 1 1 d

loop_
_atom_site_aniso_label
_atom_site_aniso_U_11
_atom_site_aniso_U_22
_atom_site_aniso_U_33
_atom_site_aniso_U_23
_atom_site_aniso_U_13
_atom_site_aniso_U_12
S1 0.0197(4) 0.0150(3) 0.0232(4) 0.0038(3) 0.0033(3) 0.0031(3)
S2 0.0164(4) 0.0154(3) 0.0276(4) 0.0009(3) 0.0042(3) 0.0007(3)
S3 0.0186(4) 0.0260(4) 0.0171(4) 0.0061(3) 0.0043(3) 0.0066(3)
S4 0.0214(4) 0.0212(4) 0.0159(4) 0.0052(3) 0.0037(3) 0.0072(3)
S5 0.0361(5) 0.0143(3) 0.0249(4) 0.0016(3) 0.0110(4) 0.0013(3)
S6 0.0212(4) 0.0253(4) 0.0359(5) -0.0015(3) 0.0071(4) -0.0055(3)
O1 0.0258(12) 0.0390(12) 0.0251(12) 0.0003(9) 0.0063(10) 0.0088(10)
O2 0.0299(12) 0.0334(11) 0.0219(11) 0.0052(9) -0.0003(10) 0.0087(10)
C1 0.0223(17) 0.0189(14) 0.0159(15) 0.0044(12) 0.0023(13) 0.0022(12)
C2 0.0219(17) 0.0219(15) 0.0207(16) 0.0053(12) -0.0034(14) 0.0081(12)
C3 0.0144(16) 0.0236(15) 0.0264(17) 0.0019(12) 0.0012(14) 0.0010(13)
C4 0.0175(16) 0.0197(14) 0.0135(14) 0.0036(12) 0.0034(12) 0.0024(12)
C5 0.0224(17) 0.0178(14) 0.0141(15) 0.0030(12) 0.0013(13) -0.0010(12)
C6 0.0254(17) 0.0158(14) 0.0229(16) 0.0004(12) 0.0025(13) 0.0073(12)
C7 0.0192(16) 0.0231(15) 0.0223(16) -0.0021(12) 0.0065(13) 0.0055(13)
C8 0.0202(16) 0.0198(14) 0.0139(15) 0.0007(12) 0.0043(13) -0.0021(12)
C9 0.0178(15) 0.0176(13) 0.0098(14) 0.0031(11) -0.0002(12) 0.0026(11)
C10 0.0155(15) 0.0134(13) 0.0147(14) 0.0002(11) 0.0006(12) 0.0001(11)
C11 0.0176(15) 0.0166(13) 0.0127(14) -0.0020(11) 0.0016(12) 0.0048(11)
C12 0.0187(15) 0.0159(13) 0.0121(14) -0.0020(11) 0.0020(12) 0.0018(11)
C13 0.0155(15) 0.0154(13) 0.0146(14) 0.0014(11) -0.0018(12) 0.0012(11)
C14 0.0172(15) 0.0149(13) 0.0109(14) -0.0016(11) -0.0030(12) 0.0003(11)
C15 0.0185(15) 0.0184(13) 0.0120(14) 0.0035(11) 0.0029(12) 0.0050(11)
C16 0.0217(16) 0.0147(13) 0.0151(14) 0.0011(11) 0.0038(12) -0.0013(12)
C17 0.0225(16) 0.0169(13) 0.0196(15) 0.0009(11) 0.0048(13) -0.0021(12)
C18 0.0139(15) 0.0165(13) 0.0202(15) 0.0017(11) 0.0021(12) 0.0036(11)
C19 0.0190(16) 0.0192(14) 0.0167(15) 0.0039(11) 0.0016(12) -0.0019(12)
C20 0.0181(15) 0.0166(13) 0.0146(14) 0.0015(11) 0.0023(12) -0.0008(11)
C21 0.030(2) 0.0255(17) 0.0238(17) -0.0004(13) 0.0075(15) 0.0059(14)
C22 0.0209(17) 0.0242(16) 0.0248(17) 0.0017(13) 0.0040(14) 0.0049(13)
C23 0.038(2) 0.0342(18) 0.0255(18) 0.0007(14) 0.0061(16) 0.0152(16)
C24 0.028(2) 0.0339(18) 0.0252(18) 0.0036(14) 0.0012(15) 0.0007(15)
C25 0.062(3) 0.058(3) 0.026(2) 0.0034(18) 0.007(2) 0.021(2)
C26 0.058(3) 0.069(3) 0.026(2) 0.007(2) 0.001(2) -0.001(2)
C27 0.0164(18) 0.0286(17) 0.040(2) -0.0084(15) -0.0016(15) 0.0023(14)
C28 0.0225(19) 0.0293(17) 0.0326(19) -0.0058(14) 0.0010(15) 0.0029(14)
C29 0.029(2) 0.0318(18) 0.043(2) -0.0060(16) -0.0071(17) 0.0048(15)
C30 0.041(2) 0.0286(18) 0.033(2) -0.0012(15) -0.0021(17) 0.0024(16)
C31 0.054(3) 0.036(2) 0.044(2) 0.0004(17) -0.009(2) -0.0028(19)
C32 0.081(4) 0.052(3) 0.038(3) 0.002(2) 0.001(3) -0.016(3)
C33 0.0212(17) 0.0227(15) 0.0219(16) 0.0029(12) 0.0040(13) 0.0073(13)
C34 0.0187(16) 0.0227(14) 0.0184(15) 0.0025(12) 0.0026(13) -0.0026(12)
C35 0.0197(17) 0.0260(15) 0.0226(16) -0.0034(13) 0.0018(13) -0.0018(13)
C36 0.0202(16) 0.0210(14) 0.0203(16) 0.0007(12) 0.0002(13) -0.0066(12)
C37 0.0237(18) 0.0258(16) 0.0251(18) -0.0042(13) 0.0052(14) -0.0060(14)
C38 0.036(2) 0.0319(17) 0.0181(17) -0.0019(14) 0.0050(15) -0.0130(15)
C39 0.037(2) 0.0298(17) 0.0155(17) 0.0036(14) -0.0033(15) -0.0139(15)
C40 0.0251(18) 0.0238(15) 0.0215(17) 0.0005(13) -0.0034(14) -0.0042(14)
C41 0.0220(17) 0.0182(14) 0.0184(15) -0.0017(12) 0.0011(13) -0.0085(12)
C42 0.0205(17) 0.0201(14) 0.0231(17) 0.0008(12) -0.0014(13) -0.0027(13)
C43 0.0194(16) 0.0188(14) 0.0179(15) 0.0025(11) -0.0010(13) -0.0046(12)
C44 0.0232(17) 0.0217(15) 0.0176(16) 0.0018(12) 0.0004(13) 0.0024(13)

loop_
_atom_type_symbol
_atom_type_description
_atom_type_scat_dispersion_real
_atom_type_scat_dispersion_imag
_atom_type_scat_source
C C 0.0033 0.0016 'International Tables Vol C Tables 4.2.6.8 and 6.1.1.4'
H H 0.0000 0.0000 'International Tables Vol C Tables 4.2.6.8 and 6.1.1.4'
O O 0.0106 0.0060 'International Tables Vol C Tables 4.2.6.8 and 6.1.1.4'
S S 0.1246 0.1234 'International Tables Vol C Tables 4.2.6.8 and 6.1.1.4'

loop_
_exptl_crystal_face_index_h
_exptl_crystal_face_index_k
_exptl_crystal_face_index_l
_exptl_crystal_face_perp_dist
0.00 0.00 -1.00 0.0200
0.00 0.00 1.00 0.0200
0.00 -1.00 -1.00 0.0500
0.00 1.00 1.00 0.0500
1.00 -1.00 0.00 0.2100
-1.00 1.00 0.00 0.2100

loop_
_geom_angle_atom_site_label_1
_geom_angle_atom_site_label_2
_geom_angle_atom_site_label_3
_geom_angle
C16 S1 C15 96.65(12)
C17 S2 C15 97.09(12)
C19 S3 C18 96.37(13)
C20 S4 C18 96.26(12)
C16 S5 C21 103.44(13)
C17 S6 C27 100.30(14)
C2 C1 C12 121.5(3)
C1 C2 C3 120.1(3)
C4 C3 C2 119.5(3)
C3 C4 C11 121.3(2)
C6 C5 C14 121.6(2)
C7 C6 C5 119.8(3)
C6 C7 C8 119.8(3)
C7 C8 C13 121.6(2)
C15 C9 C12 123.3(2)
C15 C9 C13 122.0(2)
C12 C9 C13 114.6(2)
C18 C10 C14 123.2(2)
C18 C10 C11 122.2(2)
C14 C10 C11 114.5(2)
C4 C11 C12 119.0(2)
C4 C11 C10 123.0(2)
C12 C11 C10 117.8(2)
C1 C12 C11 118.6(2)
C1 C12 C9 123.3(2)
C11 C12 C9 117.9(2)
C8 C13 C14 118.9(2)
C8 C13 C9 123.4(2)
C14 C13 C9 117.7(2)
C5 C14 C13 118.3(2)
C5 C14 C10 123.7(2)
C13 C14 C10 117.9(2)
C9 C15 S2 123.9(2)
C9 C15 S1 124.7(2)
S2 C15 S1 111.35(14)
C17 C16 S5 124.3(2)
C17 C16 S1 116.40(19)
S5 C16 S1 118.92(15)
C16 C17 S6 126.6(2)
C16 C17 S2 116.8(2)
S6 C17 S2 116.36(15)
C10 C18 S3 123.2(2)
C10 C18 S4 124.3(2)
S3 C18 S4 112.46(14)
C20 C19 C33 121.3(2)
C20 C19 S3 116.8(2)
C33 C19 S3 121.9(2)
C19 C20 C44 121.5(2)
C19 C20 S4 116.2(2)
C44 C20 S4 122.3(2)
C22 C21 S5 115.4(2)
C21 C22 C23 111.9(2)
C22 C23 C24 114.7(3)
C25 C24 C23 113.6(3)
C24 C25 C26 114.4(3)
C28 C27 S6 112.8(2)
C27 C28 C29 113.4(3)
C28 C29 C30 112.1(3)
C31 C30 C29 114.5(3)
C32 C31 C30 113.2(4)
C19 C33 C34 117.5(3)
C43 C34 C33 121.5(3)
C43 C34 C35 121.2(2)
C33 C34 C35 117.3(3)
O1 C35 C36 121.4(3)
O1 C35 C34 120.3(3)
C36 C35 C34 118.2(2)
C37 C36 C41 119.7(3)
C37 C36 C35 119.9(3)
C41 C36 C35 120.2(2)
C38 C37 C36 120.4(3)
C37 C38 C39 119.7(3)
C40 C39 C38 120.6(3)
C39 C40 C41 120.4(3)
C40 C41 C36 119.3(3)
C40 C41 C42 119.8(3)
C36 C41 C42 120.9(2)
O2 C42 C41 121.4(3)
O2 C42 C43 120.4(3)
C41 C42 C43 118.2(2)
C34 C43 C44 121.0(3)
C34 C43 C42 120.4(2)
C44 C43 C42 118.6(2)
C20 C44 C43 117.3(3)

loop_
_geom_bond_atom_site_label_1
_geom_bond_atom_site_label_2
_geom_bond_distance
S1 C16 1.766(3)
S1 C15 1.774(3)
S2 C17 1.755(3)
S2 C15 1.766(3)
S3 C19 1.749(3)
S3 C18 1.774(3)
S4 C20 1.758(3)
S4 C18 1.782(3)
S5 C16 1.752(2)
S5 C21 1.827(3)
S6 C17 1.753(3)
S6 C27 1.830(3)
O1 C35 1.224(3)
O2 C42 1.227(3)
C1 C2 1.383(4)
C1 C12 1.397(4)
C2 C3 1.392(4)
C3 C4 1.389(4)
C4 C11 1.400(4)
C5 C6 1.387(4)
C5 C14 1.397(3)
C6 C7 1.386(4)
C7 C8 1.387(4)
C8 C13 1.390(4)
C9 C15 1.368(3)
C9 C12 1.475(4)
C9 C13 1.481(3)
C10 C18 1.357(3)
C10 C14 1.471(3)
C10 C11 1.486(3)
C11 C12 1.420(3)
C13 C14 1.429(3)
C16 C17 1.348(4)
C19 C20 1.389(4)
C19 C33 1.413(4)
C20 C44 1.419(4)
C21 C22 1.511(4)
C22 C23 1.522(4)
C23 C24 1.524(4)
C24 C25 1.521(5)
C25 C26 1.521(5)
C27 C28 1.512(4)
C28 C29 1.524(4)
C29 C30 1.530(4)
C30 C31 1.528(5)
C31 C32 1.512(6)
C33 C34 1.419(4)
C34 C43 1.391(4)
C34 C35 1.489(4)
C35 C36 1.486(4)
C36 C37 1.394(4)
C36 C41 1.405(4)
C37 C38 1.380(4)
C38 C39 1.388(5)
C39 C40 1.380(4)
C40 C41 1.386(4)
C41 C42 1.490(4)
C42 C43 1.492(4)
C43 C44 1.424(4)

loop_
_geom_torsion_atom_site_label_1
_geom_torsion_atom_site_label_2
_geom_torsion_atom_site_label_3
_geom_torsion_atom_site_label_4
_geom_torsion
C17 C16 S5 C21 -126.9(2)
C16 S5 C21 C22 65.7(3)
S5 C21 C22 C23 172.3(2)
C21 C22 C23 C24 178.6(3)
C22 C23 C24 C25 -179.0(3)
C23 C24 C25 C26 179.3(4)
C16 C17 S6 C27 119.2(3)
C17 S6 C27 C28 -59.6(2)
S6 C27 C28 C29 -173.4(2)
C27 C28 C29 C30 -178.2(3)
C28 C29 C30 C31 -178.4(3)
C29 C30 C31 C32 179.5(3)
